data_7134692
loop_
_publ_author_name
'Fukata, Oka'
'Kitagawa, Daichi'
'Mutoh, Katsuya'
'Kobatake, Seiya'

_publ_section_title
;
 Twisting of aryl groups affects thermal back reactivity of diarylbenzene
 photoswitches.
;
_journal_issue 59
_journal_name_full 'Chemical communications (Cambridge, England)'
_journal_page_first 11057
_journal_page_last 11060
_journal_paper_doi 10.1039/d5cc02172c
_journal_volume 61
_journal_year 2025
_chemical_formula_moiety 'C30 H26 F2 N2 S2'
_chemical_formula_sum 'C30 H26 F2 N2 S2'
_chemical_formula_weight 516.65
_space_group_crystal_system orthorhombic
_space_group_IT_number 60
_space_group_name_Hall '-P 2n 2ab'
_space_group_name_H-M_alt 'P b c n'
_symmetry_cell_setting orthorhombic
_symmetry_space_group_name_H-M 'P b c n'
_atom_sites_solution_hydrogens geom
_audit_creation_method SHELXL-2014/7
_audit_update_record
;
2025-05-21 deposited with the CCDC.	2025-06-09 downloaded from the CCDC.
;
_cell_angle_alpha 90
_cell_angle_beta 90
_cell_angle_gamma 90
_cell_formula_units_Z 4
_cell_length_a 21.4133(3)
_cell_length_b 13.7635(2)
_cell_length_c 8.96300(10)
_cell_measurement_reflns_used 6382
_cell_measurement_temperature 100.00(10)
_cell_measurement_theta_max 77.1240
_cell_measurement_theta_min 3.8060
_cell_volume 2641.59(6)
_computing_cell_refinement 'CrysAlisPro 1.171.43.98a (Rigaku OD, 2023)'
_computing_data_collection 'CrysAlisPro 1.171.43.98a (Rigaku OD, 2023)'
_computing_data_reduction 'CrysAlisPro 1.171.43.98a (Rigaku OD, 2023)'
_computing_molecular_graphics 'Yadokari-XG 2009 (Wakita Nemoto et al., 2009)'
_computing_publication_material 'Yadokari-XG 2009 (Wakita,Nemoto et al., 2009)'
_computing_structure_refinement 'SHELXL-2014/7 (Sheldrick, 2014)'
_diffrn_ambient_temperature 100(2)
_diffrn_detector_area_resol_mean 10.0000
_diffrn_measured_fraction_theta_full 1.000
_diffrn_measured_fraction_theta_max 0.965
_diffrn_measurement_device_type 'XtaLAB Synergy, Single source at home/near, HyPix'
_diffrn_measurement_method '\w scans'
_diffrn_radiation_monochromator mirror
_diffrn_radiation_type CuK\a
_diffrn_radiation_wavelength 1.54184
_diffrn_reflns_av_R_equivalents 0.0295
_diffrn_reflns_av_unetI/netI 0.0277
_diffrn_reflns_Laue_measured_fraction_full 1.000
_diffrn_reflns_Laue_measured_fraction_max 0.965
_diffrn_reflns_limit_h_max 21
_diffrn_reflns_limit_h_min -27
_diffrn_reflns_limit_k_max 14
_diffrn_reflns_limit_k_min -17
_diffrn_reflns_limit_l_max 11
_diffrn_reflns_limit_l_min -11
_diffrn_reflns_number 9817
_diffrn_reflns_point_group_measured_fraction_full 1.000
_diffrn_reflns_point_group_measured_fraction_max 0.965
_diffrn_reflns_theta_full 67.684
_diffrn_reflns_theta_max 77.342
_diffrn_reflns_theta_min 3.818
_diffrn_source 'micro-focus sealed X-ray tube'
_exptl_absorpt_coefficient_mu 2.119
_exptl_absorpt_correction_T_max 1.00000
_exptl_absorpt_correction_T_min 0.76181
_exptl_absorpt_correction_type multi-scan
_exptl_absorpt_process_details
;
CrysAlisPro 1.171.43.98a (Rigaku Oxford Diffraction, 2023)
Empirical absorption correction using spherical harmonics,
implemented in SCALE3 ABSPACK scaling algorithm.
;
_exptl_crystal_colour colourless
_exptl_crystal_density_diffrn 1.299
_exptl_crystal_description plate
_exptl_crystal_F_000 1080
_exptl_crystal_size_max 0.600
_exptl_crystal_size_mid 0.350
_exptl_crystal_size_min 0.200
_refine_diff_density_max 0.289
_refine_diff_density_min -0.341
_refine_diff_density_rms 0.056
_refine_ls_extinction_method none
_refine_ls_goodness_of_fit_ref 1.062
_refine_ls_matrix_type full
_refine_ls_number_parameters 166
_refine_ls_number_reflns 2712
_refine_ls_number_restraints 0
_refine_ls_restrained_S_all 1.062
_refine_ls_R_factor_all 0.0369
_refine_ls_R_factor_gt 0.0344
_refine_ls_shift/su_max 0.001
_refine_ls_shift/su_mean 0.000
_refine_ls_structure_factor_coef Fsqd
_refine_ls_weighting_details 'w=1/[\s^2^(Fo^2^)+(0.0531P)^2^+1.0188P] where P=(Fo^2^+2Fc^2^)/3'
_refine_ls_weighting_scheme calc
_refine_ls_wR_factor_gt 0.0942
_refine_ls_wR_factor_ref 0.0965
_reflns_Friedel_coverage 0.000
_reflns_number_gt 2491
_reflns_number_total 2712
_reflns_threshold_expression 'I > 2\s(I)'
_cod_data_source_file d5cc02172c2.cif
_cod_data_source_block 6o
_cod_depositor_comments 'Adding full bibliography for 7134688--7134693.cif.'
_cod_database_code 7134692
_shelx_shelxl_version_number 2014/7
_shelx_space_group_comment
;
The symmetry employed for this shelxl refinement is uniquely defined
by the following loop, which should always be used as a source of
symmetry information in preference to the above space-group names.
They are only intended as comments.
;
_shelx_estimated_absorpt_t_min 0.363
_shelx_estimated_absorpt_t_max 0.677

loop_
_space_group_symop_operation_xyz
'x, y, z'
'-x+1/2, -y+1/2, z+1/2'
'x+1/2, -y+1/2, -z'
'-x, y, -z+1/2'
'-x, -y, -z'
'x-1/2, y-1/2, -z-1/2'
'-x-1/2, y-1/2, z'
'x, -y, z-1/2'

loop_
_atom_site_label
_atom_site_type_symbol
_atom_site_fract_x
_atom_site_fract_y
_atom_site_fract_z
_atom_site_U_iso_or_equiv
_atom_site_adp_type
_atom_site_occupancy
_atom_site_site_symmetry_order
_atom_site_calc_flag
_atom_site_refinement_flags_posn
_atom_site_refinement_flags_adp
_atom_site_refinement_flags_occupancy
_atom_site_disorder_assembly
_atom_site_disorder_group
C1 C -0.06160(6) 0.30984(11) 0.45763(16) 0.0234(3) Uani 1 1 d . . . . .
H1 H -0.0760 0.3615 0.3907 0.035 Uiso 1 1 calc R U . . .
H2 H -0.0738 0.3254 0.5603 0.035 Uiso 1 1 calc R U . . .
H3 H -0.0806 0.2480 0.4280 0.035 Uiso 1 1 calc R U . . .
C2 C 0.00808(6) 0.30178(10) 0.44830(14) 0.0185(3) Uani 1 1 d . . . . .
C3 C 0.04461(6) 0.23235(9) 0.38289(14) 0.0170(3) Uani 1 1 d . . . . .
C4 C 0.12139(6) 0.32190(10) 0.47618(13) 0.0171(3) Uani 1 1 d . . . . .
C5 C 0.18583(6) 0.35408(10) 0.51304(14) 0.0177(3) Uani 1 1 d . . . . .
C6 C 0.22052(6) 0.29992(10) 0.61646(15) 0.0214(3) Uani 1 1 d . . . . .
C7 C 0.28142(7) 0.32983(11) 0.64890(16) 0.0264(3) Uani 1 1 d . . . . .
H4 H 0.3058 0.2936 0.7179 0.032 Uiso 1 1 calc R U . . .
C8 C 0.30664(7) 0.41140(12) 0.58193(17) 0.0279(3) Uani 1 1 d . . . . .
H5 H 0.3480 0.4311 0.6057 0.033 Uiso 1 1 calc R U . . .
C9 C 0.27182(7) 0.46454(11) 0.48013(16) 0.0246(3) Uani 1 1 d . . . . .
H6 H 0.2895 0.5204 0.4345 0.029 Uiso 1 1 calc R U . . .
C10 C 0.21091(6) 0.43670(10) 0.44394(15) 0.0198(3) Uani 1 1 d . . . . .
C11 C 0.17523(7) 0.49348(12) 0.32868(17) 0.0289(3) Uani 1 1 d . . . . .
H7 H 0.1612 0.4496 0.2494 0.043 Uiso 1 1 calc R U . . .
H8 H 0.2023 0.5437 0.2860 0.043 Uiso 1 1 calc R U . . .
H9 H 0.1389 0.5242 0.3755 0.043 Uiso 1 1 calc R U . . .
C12 C 0.19314(8) 0.21323(11) 0.69552(17) 0.0305(3) Uani 1 1 d . . . . .
H10 H 0.1949 0.1564 0.6297 0.046 Uiso 1 1 calc R U . . .
H11 H 0.1496 0.2267 0.7218 0.046 Uiso 1 1 calc R U . . .
H12 H 0.2171 0.2001 0.7865 0.046 Uiso 1 1 calc R U . . .
C13 C 0.02257(6) 0.14291(9) 0.30698(14) 0.0173(3) Uani 1 1 d . . . . .
C14 C 0.04663(7) 0.05421(10) 0.35776(16) 0.0211(3) Uani 1 1 d . . . . .
H13 H 0.0787 0.0535 0.4309 0.025 Uiso 1 1 calc R U . . .
C15 C 0.02377(7) -0.03187(10) 0.30184(16) 0.0229(3) Uani 1 1 d . . . . .
S1 S 0.05582(2) 0.38593(2) 0.53460(4) 0.02042(12) Uani 1 1 d . . . . .
F1 F 0.04668(4) -0.11743(6) 0.35092(11) 0.0316(2) Uani 1 1 d . . . . .
N1 N 0.10850(5) 0.24369(8) 0.40100(12) 0.0174(2) Uani 1 1 d . . . . .

loop_
_atom_site_aniso_label
_atom_site_aniso_U_11
_atom_site_aniso_U_22
_atom_site_aniso_U_33
_atom_site_aniso_U_23
_atom_site_aniso_U_13
_atom_site_aniso_U_12
C1 0.0145(6) 0.0273(7) 0.0285(7) -0.0034(5) 0.0006(5) 0.0030(5)
C2 0.0155(6) 0.0198(6) 0.0203(6) -0.0004(5) 0.0002(5) 0.0007(5)
C3 0.0141(6) 0.0206(6) 0.0164(6) 0.0013(5) 0.0003(5) 0.0012(5)
C4 0.0147(6) 0.0207(6) 0.0160(6) 0.0021(5) 0.0007(5) 0.0027(5)
C5 0.0140(6) 0.0221(6) 0.0170(6) -0.0033(5) -0.0001(5) 0.0021(5)
C6 0.0202(7) 0.0239(7) 0.0201(6) -0.0027(5) -0.0016(5) 0.0052(5)
C7 0.0200(7) 0.0353(8) 0.0238(6) -0.0046(6) -0.0060(6) 0.0083(6)
C8 0.0151(6) 0.0404(8) 0.0282(7) -0.0100(7) -0.0025(6) -0.0015(6)
C9 0.0202(7) 0.0286(7) 0.0250(7) -0.0050(6) 0.0025(5) -0.0052(6)
C10 0.0176(6) 0.0237(7) 0.0182(6) -0.0027(5) 0.0010(5) 0.0004(5)
C11 0.0245(7) 0.0338(8) 0.0285(7) 0.0100(6) -0.0012(6) -0.0021(6)
C12 0.0328(8) 0.0277(7) 0.0310(7) 0.0074(6) -0.0058(6) 0.0046(6)
C13 0.0143(6) 0.0189(6) 0.0187(6) -0.0006(5) 0.0045(5) 0.0002(5)
C14 0.0188(6) 0.0228(7) 0.0217(6) 0.0016(5) 0.0030(5) 0.0024(5)
C15 0.0248(7) 0.0173(6) 0.0265(7) 0.0032(5) 0.0082(6) 0.0045(5)
S1 0.01538(19) 0.0213(2) 0.0246(2) -0.00524(12) -0.00026(12) 0.00231(11)
F1 0.0380(5) 0.0177(4) 0.0392(5) 0.0055(3) 0.0039(4) 0.0071(3)
N1 0.0144(5) 0.0215(5) 0.0162(5) 0.0012(4) 0.0003(4) 0.0004(4)

loop_
_atom_type_symbol
_atom_type_description
_atom_type_scat_dispersion_real
_atom_type_scat_dispersion_imag
_atom_type_scat_source
C C 0.0181 0.0091 'International Tables Vol C Tables 4.2.6.8 and 6.1.1.4'
H H 0.0000 0.0000 'International Tables Vol C Tables 4.2.6.8 and 6.1.1.4'
F F 0.0727 0.0534 'International Tables Vol C Tables 4.2.6.8 and 6.1.1.4'
N N 0.0311 0.0180 'International Tables Vol C Tables 4.2.6.8 and 6.1.1.4'
S S 0.3331 0.5567 'International Tables Vol C Tables 4.2.6.8 and 6.1.1.4'

loop_
_geom_angle_atom_site_label_1
_geom_angle_atom_site_label_2
_geom_angle_atom_site_label_3
_geom_angle
_geom_angle_site_symmetry_1
_geom_angle_site_symmetry_3
_geom_angle_publ_flag
C3 C2 C1 130.20(13) . . ?
C3 C2 S1 108.79(10) . . ?
C1 C2 S1 120.96(10) . . ?
C2 C3 N1 115.83(12) . . ?
C2 C3 C13 126.49(12) . . ?
N1 C3 C13 117.45(11) . . ?
N1 C4 C5 124.00(12) . . ?
N1 C4 S1 113.86(10) . . ?
C5 C4 S1 122.12(10) . . ?
C10 C5 C6 121.36(12) . . ?
C10 C5 C4 119.94(12) . . ?
C6 C5 C4 118.70(12) . . ?
C7 C6 C5 118.36(13) . . ?
C7 C6 C12 119.89(13) . . ?
C5 C6 C12 121.72(12) . . ?
C8 C7 C6 120.87(13) . . ?
C7 C8 C9 120.25(13) . . ?
C8 C9 C10 120.65(14) . . ?
C9 C10 C5 118.51(13) . . ?
C9 C10 C11 119.41(13) . . ?
C5 C10 C11 122.04(12) . . ?
C14 C13 C13 119.25(8) . 4 ?
C14 C13 C3 117.20(11) . . ?
C13 C13 C3 123.49(7) 4 . ?
C15 C14 C13 120.06(13) . . ?
F1 C15 C14 120.21(13) . . ?
F1 C15 C15 119.23(8) . 4 ?
C14 C15 C15 120.54(8) . 4 ?
C2 S1 C4 90.18(6) . . ?
C4 N1 C3 111.31(11) . . ?

loop_
_geom_bond_atom_site_label_1
_geom_bond_atom_site_label_2
_geom_bond_distance
_geom_bond_site_symmetry_2
_geom_bond_publ_flag
C1 C2 1.4986(18) . ?
C2 C3 1.3669(19) . ?
C2 S1 1.7276(13) . ?
C3 N1 1.3866(17) . ?
C3 C13 1.4836(18) . ?
C4 N1 1.2996(18) . ?
C4 C5 1.4864(17) . ?
C4 S1 1.7385(13) . ?
C5 C10 1.4017(19) . ?
C5 C6 1.4023(19) . ?
C6 C7 1.398(2) . ?
C6 C12 1.507(2) . ?
C7 C8 1.383(2) . ?
C8 C9 1.387(2) . ?
C9 C10 1.3977(19) . ?
C10 C11 1.5039(19) . ?
C13 C14 1.4010(19) . ?
C13 C13 1.406(3) 4 ?
C14 C15 1.376(2) . ?
C15 F1 1.3494(15) . ?
C15 C15 1.378(3) 4 ?

loop_
_geom_torsion_atom_site_label_1
_geom_torsion_atom_site_label_2
_geom_torsion_atom_site_label_3
_geom_torsion_atom_site_label_4
_geom_torsion
_geom_torsion_site_symmetry_1
_geom_torsion_site_symmetry_2
_geom_torsion_site_symmetry_3
_geom_torsion_site_symmetry_4
_geom_torsion_publ_flag
C1 C2 C3 N1 -176.73(13) . . . . ?
S1 C2 C3 N1 0.73(14) . . . . ?
C1 C2 C3 C13 -2.4(2) . . . . ?
S1 C2 C3 C13 175.05(10) . . . . ?
N1 C4 C5 C10 109.95(15) . . . . ?
S1 C4 C5 C10 -71.40(15) . . . . ?
N1 C4 C5 C6 -69.58(17) . . . . ?
S1 C4 C5 C6 109.07(13) . . . . ?
C10 C5 C6 C7 -0.4(2) . . . . ?
C4 C5 C6 C7 179.07(12) . . . . ?
C10 C5 C6 C12 177.70(13) . . . . ?
C4 C5 C6 C12 -2.78(19) . . . . ?
C5 C6 C7 C8 0.7(2) . . . . ?
C12 C6 C7 C8 -177.50(13) . . . . ?
C6 C7 C8 C9 -0.5(2) . . . . ?
C7 C8 C9 C10 0.1(2) . . . . ?
C8 C9 C10 C5 0.1(2) . . . . ?
C8 C9 C10 C11 -177.61(13) . . . . ?
C6 C5 C10 C9 0.05(19) . . . . ?
C4 C5 C10 C9 -179.47(12) . . . . ?
C6 C5 C10 C11 177.73(13) . . . . ?
C4 C5 C10 C11 -1.79(19) . . . . ?
C2 C3 C13 C14 -124.82(15) . . . . ?
N1 C3 C13 C14 49.42(16) . . . . ?
C2 C3 C13 C13 52.3(2) . . . 4 ?
N1 C3 C13 C13 -133.44(16) . . . 4 ?
C13 C13 C14 C15 -3.4(2) 4 . . . ?
C3 C13 C14 C15 173.88(12) . . . . ?
C13 C14 C15 F1 -179.76(12) . . . . ?
C13 C14 C15 C15 -1.4(2) . . . 4 ?
C3 C2 S1 C4 0.13(10) . . . . ?
C1 C2 S1 C4 177.87(12) . . . . ?
N1 C4 S1 C2 -1.02(10) . . . . ?
C5 C4 S1 C2 -179.80(11) . . . . ?
C5 C4 N1 C3 -179.67(12) . . . . ?
S1 C4 N1 C3 1.58(14) . . . . ?
C2 C3 N1 C4 -1.52(16) . . . . ?
C13 C3 N1 C4 -176.37(11) . . . . ?
